data_2103488
loop_
_publ_author_name
'Pop, Mihaela M.'
'Goubitz, Kees'
'Borodi, Gheorghe'
'Bogdan, Mircea'
'De Ridder, Dirk J. A.'
'Peschar, Rene'
'Schenk, Henk'

_publ_section_title
;
 Crystal structure of the inclusion complex of \b-cyclodextrin with
 mefenamic acid from high-resolution synchrotron powder-diffraction
 data in combination with molecular-mechanics calculations
;
_journal_issue 6
_journal_name_full 'Acta Crystallographica Section B'
_journal_page_first 1036
_journal_page_last 1043
_journal_paper_doi 10.1107/S010876810201947X
_journal_volume 58
_journal_year 2002
_chemical_formula_sum 'C55.5 H13.5 N0.9 O36.8'
_chemical_formula_weight 1281.59
_chemical_name_systematic
;
 \b-cyclodextrin mefenamic acid inclusion complex
;
_space_group_IT_number 4
_symmetry_cell_setting monoclinic
_symmetry_space_group_name_Hall 'P 2yb'
_symmetry_space_group_name_H-M 'P 1 21 1'
_cell_angle_alpha 90.0
_cell_angle_beta 98.976(7)
_cell_angle_gamma 90.0
_cell_formula_units_Z 2
_cell_length_a 15.4797(9)
_cell_length_b 25.5892(15)
_cell_length_c 9.2973(5)
_cell_measurement_temperature 295
_cell_volume 3637.7(4)
_computing_cell_refinement MRIA
_computing_data_reduction MRIA
_computing_molecular_graphics DIAMOND
_computing_structure_refinement GSAS
_computing_structure_solution MRIA
_diffrn_ambient_temperature 295
_diffrn_measurement_device_type 'ESRF BM16'
_diffrn_radiation_monochromator 'Si(111) double monochromator'
_diffrn_radiation_type synchrotron
_diffrn_radiation_wavelength 0.800807
_exptl_absorpt_correction_type none
_exptl_crystal_density_diffrn 1.17
_exptl_crystal_density_method 'not measured'
_refine_ls_goodness_of_fit_all 6.08
_refine_ls_number_parameters 141
_refine_ls_number_restraints 126
_refine_ls_shift/esd_max 0.32
_refine_ls_shift/esd_mean 0.04
_reflns_number_observed 2446
_cod_data_source_file na0142.cif
_cod_data_source_block 1
_cod_original_sg_symbol_Hall p_2yb
_cod_original_sg_symbol_H-M P_21
_cod_database_code 2103488

loop_
_symmetry_equiv_pos_as_xyz
x,y,z
-x,1/2+y,-z

loop_
_atom_site_label
_atom_site_fract_x
_atom_site_fract_y
_atom_site_fract_z
_atom_site_U_iso_or_equiv
_atom_site_adp_type
_atom_site_occupancy
C1G1 .0570(12) .7512(6) .001(3) .09499 Uiso 1.00000
C2G1 .1006(11) .7500(6) -.139(3) .09499 Uiso 1.00000
C3G1 .1998(11) .7451(6) -.114(3) .09499 Uiso 1.00000
C4G1 .2451(11) .7693(6) .028(3) .09499 Uiso 1.00000
C5G1 .1918(18) .7644(6) .154(2) .09499 Uiso 1.00000
O2G1 .0594(15) .7162(7) -.250(3) .09052 Uiso 1.00000
O3G1 .2367(17) .7629(6) -.236(3) .09052 Uiso 1.00000
O5G1 .1044(17) .7832(6) .112(3) .09052 Uiso 1.00000
O6G1 .179(3) .7857(15) .414(4) .09052 Uiso 1.00000
C6G1 .197(3) .8046(13) .278(3) .09499 Uiso 1.00000
O4G1 .3278(13) .7428(7) .058(4) .09052 Uiso 1.00000
C1G2 -.1581(15) .6349(8) .309(2) .09499 Uiso 1.00000
C2G2 -.2078(11) .6455(8) .154(3) .09499 Uiso 1.00000
C3G2 -.1508(14) .6687(7) .051(2) .09499 Uiso 1.00000
C4G2 -.0736(13) .7010(7) .125(3) .09499 Uiso 1.00000
C5G2 -.0499(14) .6997(7) .293(3) .09499 Uiso 1.00000
O2G2 -.2583(11) .6024(8) .092(3) .09052 Uiso 1.00000
O3G2 -.2022(18) .6989(8) -.060(2) .09052 Uiso 1.00000
O5G2 -.1192(18) .6827(8) .368(2) .09052 Uiso 1.00000
O6G2 .051(3) .7370(14) .491(6) .09052 Uiso 1.00000
C6G2 -.027(4) .7475(13) .390(5) .09499 Uiso 1.00000
O4G2 -.0106(19) .7175(12) .035(4) .09052 Uiso 1.00000
C1G3 -.0431(11) .4600(7) .473(2) .09499 Uiso 1.00000
C2G3 -.1106(8) .4520(7) .3335(18) .09499 Uiso 1.00000
C3G3 -.1182(10) .5023(7) .2450(19) .09499 Uiso 1.00000
C4G3 -.1312(10) .5508(8) .335(2) .09499 Uiso 1.00000
C5G3 -.0771(11) .5501(8) .489(2) .09499 Uiso 1.00000
O2G3 -.0897(8) .4077(7) .2530(17) .09052 Uiso 1.00000
O3G3 -.1782(15) .4993(8) .113(2) .09052 Uiso 1.00000
O5G3 -.0718(15) .5005(8) .561(2) .09052 Uiso 1.00000
O6G3 -.194(3) .6068(12) .550(3) .09052 Uiso 1.00000
C6G3 -.159(2) .5560(13) .566(5) .09499 Uiso 1.00000
O4G3 -.1000(19) .5956(9) .267(4) .09052 Uiso 1.00000
C1G4 .2500(11) .4167(9) .827(2) .09499 Uiso 1.00000
C2G4 .2004(10) .3679(8) .7605(18) .09499 Uiso 1.00000
C3G4 .1185(12) .3825(7) .6557(15) .09499 Uiso 1.00000
C4G4 .0657(13) .4257(8) .714(2) .09499 Uiso 1.00000
C5G4 .1205(14) .4681(8) .8008(17) .09499 Uiso 1.00000
O2G4 .2558(9) .3327(9) .701(3) .09052 Uiso 1.00000
O3G4 .0654(10) .3384(8) .6076(18) .09052 Uiso 1.00000
O5G4 .1927(12) .4478(8) .8996(17) .09052 Uiso 1.00000
O6G4 .025(2) .5318(14) .925(5) .09052 Uiso 1.00000
C6G4 .068(3) .4817(15) .926(4) .09499 Uiso 1.00000
O4G4 .0312(18) .4299(12) .562(2) .09052 Uiso 1.00000
C1G5 .5675(10) .5032(7) .6798(16) .09499 Uiso 1.00000
C2G5 .5694(8) .4430(7) .6895(19) .09499 Uiso 1.00000
C3G5 .4794(8) .4187(7) .6830(14) .09499 Uiso 1.00000
C4G5 .4234(11) .4484(8) .777(2) .09499 Uiso 1.00000
C5G5 .4325(10) .5079(8) .765(3) .09499 Uiso 1.00000
O2G5 .6226(9) .4200(8) .595(3) .09052 Uiso 1.00000
O3G5 .4855(11) .3646(7) .7180(16) .09052 Uiso 1.00000
O5G5 .5212(10) .5247(7) .7869(17) .09052 Uiso 1.00000
O6G5 .3651(18) .6090(11) .794(5) .09052 Uiso 1.00000
C6G5 .372(3) .5526(11) .818(7) .09499 Uiso 1.00000
O4G5 .3351(14) .4249(12) .771(4) .09052 Uiso 1.00000
C1G6 .5754(7) .6684(6) .278(3) .09499 Uiso 1.00000
C2G6 .5828(8) .6156(6) .199(3) .09499 Uiso 1.00000
C3G6 .5376(6) .5714(5) .269(2) .09499 Uiso 1.00000
C4G6 .5577(11) .5716(6) .434(2) .09499 Uiso 1.00000
C5G6 .5648(15) .6261(7) .504(3) .09499 Uiso 1.00000
O2G6 .5559(15) .6199(7) .046(3) .09052 Uiso 1.00000
O3G6 .5597(7) .5210(6) .222(2) .09052 Uiso 1.00000
O5G6 .6110(10) .6632(6) .429(3) .09052 Uiso 1.00000
O6G6 .658(2) .5864(14) .654(5) .09052 Uiso 1.00000
C6G6 .602(3) .6290(19) .667(3) .09499 Uiso 1.00000
O4G6 .566(2) .5306(10) .542(2) .09052 Uiso 1.00000
C1G7 .3575(11) .7956(5) .064(3) .09499 Uiso 1.00000
C2G7 .4195(12) .7858(6) -.049(3) .09499 Uiso 1.00000
C3G7 .4818(11) .7402(6) -.004(2) .09499 Uiso 1.00000
C4G7 .5100(12) .7319(6) .159(3) .09499 Uiso 1.00000
C5G7 .4521(16) .7579(6) .259(3) .09499 Uiso 1.00000
O2G7 .3738(16) .7805(7) -.193(3) .09052 Uiso 1.00000
O3G7 .5536(13) .7376(6) -.082(3) .09052 Uiso 1.00000
O5G7 .4084(15) .8047(6) .205(3) .09052 Uiso 1.00000
O6G7 .474(3) .7358(12) .495(5) .09052 Uiso 1.00000
C6G7 .418(2) .7205(10) .366(4) .09499 Uiso 1.00000
O4G7 .4880(11) .6852(7) .231(3) .09052 Uiso 1.00000
O1 .1888(19) .3904(13) .151(4) .09052 Uiso .90000
O2 .290(2) .3275(11) .2744(18) .09052 Uiso .90000
N3 .2959(18) .4791(12) .130(4) .09499 Uiso .90000
C4 .3641(15) .4418(11) .170(4) .09499 Uiso .90000
C5 .4546(13) .4492(6) .172(4) .09499 Uiso .90000
C6 .5318(8) .4243(7) .240(4) .09499 Uiso .90000
C7 .5150(12) .3742(7) .295(4) .09499 Uiso .90000
C8 .4271(14) .3579(9) .274(3) .09499 Uiso .90000
C9 .3556(16) .3895(11) .213(4) .09499 Uiso .90000
C10 .2636(16) .3707(13) .211(4) .09499 Uiso .90000
C11 .263(2) .5309(11) .143(3) .09499 Uiso .90000
C12 .263(2) .5368(10) .294(3) .09499 Uiso .90000
C13 .239(2) .5850(14) .3497(17) .09499 Uiso .90000
C14 .210(2) .6248(8) .251(3) .09499 Uiso .90000
C15 .211(2) .6216(10) .102(3) .09499 Uiso .90000
C16 .241(2) .5749(11) .049(3) .09499 Uiso .90000
C17 .2362(11) .5704(5) -.112(3) .09499 Uiso .90000
C18 .1879(8) .6704(7) .0125(17) .09499 Uiso .90000
H19 .25709 .46288 .05194 .10000 Uiso .90000
H20 .27662 .50857 .36423 .10000 Uiso .90000
H21 .23004 .58778 .45124 .10000 Uiso .90000
H22 .19833 .65769 .29247 .10000 Uiso .90000
H23 .14323 .65928 -.07113 .10000 Uiso .90000
H24 .24197 .67897 -.02568 .10000 Uiso .90000
H25 .17014 .69823 .07869 .10000 Uiso .90000
H26 .18661 .58198 -.16075 .10000 Uiso .90000
H27 .23481 .53230 -.12342 .10000 Uiso .90000
H28 .29463 .57998 -.12701 .10000 Uiso .90000
H29 .46742 .48500 .15189 .10000 Uiso .90000
H30 .59395 .42965 .25143 .10000 Uiso .90000
H31 .55241 .34490 .32419 .10000 Uiso .90000
H32 .40709 .32898 .32640 .10000 Uiso .90000
H33 .28254 .33662 .37735 .10000 Uiso .90000

loop_
_atom_type_symbol
_atom_type_description
_atom_type_scat_dispersion_real
_atom_type_scat_dispersion_imag
_atom_type_scat_source
C 111 .002 .002 'Int Tables Vol IV Tables 2.2B and 2.3.1'
O 73.6 .008 .006 'Int Tables Vol IV Tables 2.2B and 2.3.1'
N 1.8 .004 .003 'Int Tables Vol IV Tables 2.2B and 2.3.1'
H 27 0 0 'Int Tables Vol IV Tables 2.2B and 2.3.1'

loop_
_geom_angle_atom_site_label_1
_geom_angle_atom_site_label_2
_geom_angle_atom_site_label_3
_geom_angle
O5G1 C1G1 O4G2 120(3)
O5G1 C1G1 C2G1 112.0(18)
O4G2 C1G1 C2G1 127(2)
O2G1 C2G1 C3G1 113(2)
O2G1 C2G1 C1G1 114.6(17)
C3G1 C2G1 C1G1 116(2)
O3G1 C3G1 C2G1 112(2)
O3G1 C3G1 C4G1 111.9(16)
C2G1 C3G1 C4G1 115(2)
O4G1 C4G1 C3G1 105(2)
O4G1 C4G1 C5G1 112(2)
C3G1 C4G1 C5G1 113.4(16)
O5G1 C5G1 C6G1 85(2)
O5G1 C5G1 C4G1 111.2(18)
C6G1 C5G1 C4G1 123(2)
C1G1 O5G1 C5G1 111.2(17)
O6G1 C6G1 C5G1 116(3)
C1G7 O4G1 C4G1 80.3(13)
O5G2 C1G2 O4G3 117(2)
O5G2 C1G2 C2G2 108.9(16)
O4G3 C1G2 C2G2 96(2)
O2G2 C2G2 C3G2 113(2)
O2G2 C2G2 C1G2 114(2)
C3G2 C2G2 C1G2 113.7(15)
O3G2 C3G2 C2G2 111(2)
O3G2 C3G2 C4G2 110.0(17)
C2G2 C3G2 C4G2 114.7(18)
O4G2 C4G2 C3G2 117(2)
O4G2 C4G2 C5G2 121(2)
C3G2 C4G2 C5G2 119.3(19)
O5G2 C5G2 C6G2 94(3)
O5G2 C5G2 C4G2 114.8(18)
C6G2 C5G2 C4G2 125(2)
C1G2 O5G2 C5G2 111.9(19)
O6G2 C6G2 C5G2 109(3)
C1G1 O4G2 C4G2 153(3)
O5G3 C1G3 O4G4 109.4(16)
O5G3 C1G3 C2G3 110.2(15)
O4G4 C1G3 C2G3 138.2(17)
O2G3 C2G3 C3G3 113.2(15)
O2G3 C2G3 C1G3 111.5(12)
C3G3 C2G3 C1G3 109.1(13)
O3G3 C3G3 C2G3 114.0(15)
O3G3 C3G3 C4G3 113.1(15)
C2G3 C3G3 C4G3 113.4(15)
O4G3 C4G3 C3G3 109(2)
O4G3 C4G3 C5G3 104.4(18)
C3G3 C4G3 C5G3 113.6(15)
O5G3 C5G3 C4G3 115.3(16)
O5G3 C5G3 C6G3 82.1(19)
C4G3 C5G3 C6G3 93.6(18)
C5G3 O5G3 C1G3 112.0(17)
O6G3 C6G3 C5G3 112(3)
C4G3 O4G3 C1G2 100(2)
O5G4 C1G4 O4G5 136(2)
O5G4 C1G4 C2G4 109.4(15)
O4G5 C1G4 C2G4 112(2)
O2G4 C2G4 C3G4 113.7(16)
O2G4 C2G4 C1G4 112.2(14)
C3G4 C2G4 C1G4 111.8(16)
O3G4 C3G4 C2G4 112.9(15)
O3G4 C3G4 C4G4 111.8(16)
C2G4 C3G4 C4G4 113.0(13)
O4G4 C4G4 C3G4 80.9(16)
O4G4 C4G4 C5G4 124(2)
C3G4 C4G4 C5G4 114.7(16)
O5G4 C5G4 C4G4 113.3(17)
O5G4 C5G4 C6G4 92.7(18)
C4G4 C5G4 C6G4 104(2)
C5G4 O5G4 C1G4 112.2(15)
O6G4 C6G4 C5G4 119(3)
C4G4 O4G4 C1G3 135(2)
O5G5 C1G5 O4G6 119.2(17)
O5G5 C1G5 C2G5 110.6(14)
O4G6 C1G5 C2G5 122.0(16)
O2G5 C2G5 C3G5 115.0(14)
O2G5 C2G5 C1G5 112.6(15)
C3G5 C2G5 C1G5 113.4(12)
O3G5 C3G5 C2G5 111.2(13)
O3G5 C3G5 C4G5 112.2(14)
C2G5 C3G5 C4G5 111.9(14)
O4G5 C4G5 C3G5 112.2(19)
O4G5 C4G5 C5G5 119.5(17)
C3G5 C4G5 C5G5 112.7(16)
O5G5 C5G5 C4G5 112.8(15)
O5G5 C5G5 C6G5 110(2)
C4G5 C5G5 C6G5 128(2)
C5G5 O5G5 C1G5 111.3(16)
O6G5 C6G5 C5G5 134(4)
C4G5 O4G5 C1G4 153(3)
O4G7 C1G6 O5G6 122(2)
O4G7 C1G6 C2G6 104.8(15)
O5G6 C1G6 C2G6 109.7(15)
O2G6 C2G6 C3G6 113.6(15)
O2G6 C2G6 C1G6 112.0(16)
C3G6 C2G6 C1G6 111.8(19)
O3G6 C3G6 C4G6 107.0(13)
O3G6 C3G6 C2G6 113.1(14)
C4G6 C3G6 C2G6 113.1(14)
O4G6 C4G6 C3G6 133.1(15)
O4G6 C4G6 C5G6 111.9(18)
C3G6 C4G6 C5G6 114.9(15)
O5G6 C5G6 C4G6 114(2)
O5G6 C5G6 C6G6 108(2)
C4G6 C5G6 C6G6 117(2)
C1G6 O5G6 C5G6 113.2(16)
O6G6 C6G6 C5G6 91(3)
C4G6 O4G6 C1G5 161(2)
O4G1 C1G7 O5G7 108(2)
O4G1 C1G7 C2G7 92.9(18)
O5G7 C1G7 C2G7 109.6(17)
O2G7 C2G7 C3G7 112.7(17)
O2G7 C2G7 C1G7 112.6(18)
C3G7 C2G7 C1G7 111.6(18)
O3G7 C3G7 C4G7 112.0(16)
O3G7 C3G7 C2G7 114.0(17)
C4G7 C3G7 C2G7 116.6(17)
O4G7 C4G7 C3G7 121.8(17)
O4G7 C4G7 C5G7 82.8(18)
C3G7 C4G7 C5G7 115.9(16)
O5G7 C5G7 C6G7 124(2)
O5G7 C5G7 C4G7 116(2)
C6G7 C5G7 C4G7 114.5(17)
C5G7 O5G7 C1G7 110.3(17)
O6G7 C6G7 C5G7 99(3)
C1G6 O4G7 C4G7 96.4(15)
H33 O2 C10 99(3)
H19 N3 C4 105(3)
H19 N3 C11 106(3)
C4 N3 C11 149(3)
C9 C4 C5 105(2)
C9 C4 N3 128(2)
C5 C4 N3 127(3)
H29 C5 C4 111.1(19)
H29 C5 C6 109.3(18)
C4 C5 C6 136(3)
H30 C6 C5 138(2)
H30 C6 C7 109.0(17)
C5 C6 C7 112.3(14)
H31 C7 C8 109.6(18)
H31 C7 C6 132(2)
C8 C7 C6 116.4(18)
H32 C8 C7 123(2)
H32 C8 C9 110(2)
C7 C8 C9 124(2)
C4 C9 C8 124(2)
C4 C9 C10 116(2)
C8 C9 C10 120(3)
O2 C10 O1 136(3)
O2 C10 C9 92(2)
O1 C10 C9 131(3)
C12 C11 N3 104(3)
C12 C11 C16 119(3)
N3 C11 C16 137(3)
H20 C12 C13 116(3)
H20 C12 C11 124(3)
C13 C12 C11 120(2)
H21 C13 C14 120(3)
H21 C13 C12 120(3)
C14 C13 C12 118(2)
H22 C14 C15 119(2)
H22 C14 C13 116(3)
C15 C14 C13 124(2)
C14 C15 C16 117(2)
C14 C15 C18 117(2)
C16 C15 C18 125(2)
C15 C16 C11 121(3)
C15 C16 C17 117(2)
C11 C16 C17 121(2)
H26 C17 H28 127(3)
H26 C17 H27 106.1(17)
H26 C17 C16 113(2)
H28 C17 H27 104.0(16)
H28 C17 C16 103(2)
H27 C17 C16 101(2)
H24 C18 H23 107.9(15)
H24 C18 H25 113.1(16)
H24 C18 C15 104.0(16)
H23 C18 H25 117.1(13)
H23 C18 C15 105.6(17)
H25 C18 C15 108.1(17)

loop_
_geom_bond_atom_site_label_1
_geom_bond_atom_site_label_2
_geom_bond_distance
C1G1 O5G1 1.43(3)
C1G1 O4G2 1.43(4)
C1G1 C2G1 1.56(4)
C2G1 O2G1 1.42(3)
C2G1 C3G1 1.52(2)
C3G1 O3G1 1.42(4)
C3G1 C4G1 1.53(3)
C4G1 O4G1 1.44(3)
C4G1 C5G1 1.54(4)
C5G1 O5G1 1.43(4)
C5G1 C6G1 1.54(4)
O6G1 C6G1 1.42(5)
O4G1 C1G7 1.43(2)
C1G2 O5G2 1.43(3)
C1G2 O4G3 1.44(4)
C1G2 C2G2 1.55(3)
C2G2 O2G2 1.42(3)
C2G2 C3G2 1.52(3)
C3G2 O3G2 1.43(3)
C3G2 C4G2 1.53(3)
C4G2 O4G2 1.44(4)
C4G2 C5G2 1.55(4)
C5G2 O5G2 1.44(4)
C5G2 C6G2 1.53(4)
O6G2 C6G2 1.43(7)
C1G3 O5G3 1.43(3)
C1G3 O4G4 1.52(3)
C1G3 C2G3 1.55(2)
C2G3 O2G3 1.42(2)
C2G3 C3G3 1.52(2)
C3G3 O3G3 1.42(2)
C3G3 C4G3 1.53(3)
C4G3 O4G3 1.43(3)
C4G3 C5G3 1.54(2)
C5G3 O5G3 1.43(3)
C5G3 C6G3 1.56(4)
O6G3 C6G3 1.41(5)
C1G4 O5G4 1.44(3)
C1G4 O4G5 1.50(3)
C1G4 C2G4 1.54(3)
C2G4 O2G4 1.41(3)
C2G4 C3G4 1.52(2)
C3G4 O3G4 1.43(3)
C3G4 C4G4 1.52(3)
C4G4 O4G4 1.43(3)
C4G4 C5G4 1.53(3)
C5G4 O5G4 1.43(2)
C5G4 C6G4 1.56(5)
O6G4 C6G4 1.44(5)
C1G5 O5G5 1.42(2)
C1G5 O4G6 1.46(3)
C1G5 C2G5 1.54(3)
C2G5 O2G5 1.42(3)
C2G5 C3G5 1.52(2)
C3G5 O3G5 1.42(3)
C3G5 C4G5 1.53(2)
C4G5 O4G5 1.49(3)
C4G5 C5G5 1.53(3)
C5G5 O5G5 1.42(2)
C5G5 C6G5 1.60(5)
O6G5 C6G5 1.46(4)
C1G6 O4G7 1.42(2)
C1G6 O5G6 1.43(4)
C1G6 C2G6 1.55(3)
C2G6 O2G6 1.42(4)
C2G6 C3G6 1.53(2)
C3G6 O3G6 1.42(2)
C3G6 C4G6 1.52(3)
C4G6 O4G6 1.44(3)
C4G6 C5G6 1.54(3)
C5G6 O5G6 1.43(3)
C5G6 C6G6 1.54(4)
O6G6 C6G6 1.41(6)
C1G7 O5G7 1.44(3)
C1G7 C2G7 1.55(4)
C2G7 O2G7 1.42(4)
C2G7 C3G7 1.53(2)
C3G7 O3G7 1.42(3)
C3G7 C4G7 1.53(3)
C4G7 O4G7 1.44(3)
C4G7 C5G7 1.54(4)
C5G7 O5G7 1.43(3)
C5G7 C6G7 1.53(4)
O6G7 C6G7 1.42(5)
O1 C10 1.31(4)
O2 H33 1.01(2)
O2 C10 1.29(4)
N3 H19 .96(3)
N3 C4 1.43(4)
N3 C11 1.43(4)
C4 C9 1.41(4)
C4 C5 1.41(3)
C5 H29 .962(18)
C5 C6 1.41(3)
C6 H30 .961(13)
C6 C7 1.42(3)
C7 H31 .960(19)
C7 C8 1.41(3)
C8 H32 .96(3)
C8 C9 1.42(3)
C9 C10 1.50(4)
C11 C12 1.41(4)
C11 C16 1.43(4)
C12 H20 .97(3)
C12 C13 1.41(4)
C13 H21 .978(18)
C13 C14 1.40(4)
C14 H22 .95(2)
C14 C15 1.39(4)
C15 C16 1.40(4)
C15 C18 1.51(3)
C16 C17 1.49(4)
C17 H26 .880(18)
C17 H28 .968(18)
C17 H27 .980(13)
C18 H24 .984(14)
C18 H23 .998(14)
C18 H25 1.007(17)

loop_
_geom_torsion_atom_site_label_1
_geom_torsion_atom_site_label_2
_geom_torsion_atom_site_label_3
_geom_torsion_atom_site_label_4
_geom_torsion
O5G1 C1G1 C2G1 C3G1 42(2)
O5G1 C1G1 C2G1 O2G1 176.3(16)
O4G2 C1G1 C2G1 C3G1 -125(2)
O4G2 C1G1 C2G1 O2G1 9(3)
C2G1 C1G1 O5G1 C5G1 -60(2)
O4G2 C1G1 O5G1 C5G1 108(3)
C2G1 C1G1 O4G2 C4G2 -175(4)
O5G1 C1G1 O4G2 C4G2 19(6)
C1G1 C2G1 C3G1 C4G1 -30(2)
C1G1 C2G1 C3G1 O3G1 -158.7(15)
O2G1 C2G1 C3G1 C4G1 -164.7(18)
O2G1 C2G1 C3G1 O3G1 67(2)
C2G1 C3G1 C4G1 C5G1 34(2)
C2G1 C3G1 C4G1 O4G1 157.1(18)
O3G1 C3G1 C4G1 C5G1 163.0(15)
O3G1 C3G1 C4G1 O4G1 -74(2)
C3G1 C4G1 C5G1 O5G1 -51.8(18)
C3G1 C4G1 C5G1 C6G1 -150(2)
O4G1 C4G1 C5G1 O5G1 -170.1(16)
O4G1 C4G1 C5G1 C6G1 92(3)
C3G1 C4G1 O4G1 C1G7 126(2)
C5G1 C4G1 O4G1 C1G7 -110(2)
C4G1 C5G1 O5G1 C1G1 66(2)
C6G1 C5G1 O5G1 C1G1 -171(2)
C4G1 C5G1 C6G1 O6G1 -152(3)
O5G1 C5G1 C6G1 O6G1 96(4)
C4G1 O4G1 C1G7 C2G7 -126(2)
C4G1 O4G1 C1G7 O5G7 122(2)
O5G2 C1G2 C2G2 C3G2 57(2)
O5G2 C1G2 C2G2 O2G2 -172(2)
O4G3 C1G2 C2G2 C3G2 -65(2)
O4G3 C1G2 C2G2 O2G2 66(2)
C2G2 C1G2 O5G2 C5G2 -68(2)
O4G3 C1G2 O5G2 C5G2 40(3)
C2G2 C1G2 O4G3 C4G3 -113(2)
O5G2 C1G2 O4G3 C4G3 132(2)
C1G2 C2G2 C3G2 C4G2 -28(2)
C1G2 C2G2 C3G2 O3G2 -153.3(17)
O2G2 C2G2 C3G2 C4G2 -159.5(16)
O2G2 C2G2 C3G2 O3G2 75(2)
C2G2 C3G2 C4G2 C5G2 11(2)
C2G2 C3G2 C4G2 O4G2 171(2)
O3G2 C3G2 C4G2 C5G2 136(2)
O3G2 C3G2 C4G2 O4G2 -63(3)
C3G2 C4G2 C5G2 O5G2 -20(2)
C3G2 C4G2 C5G2 C6G2 -136(3)
O4G2 C4G2 C5G2 O5G2 180(2)
O4G2 C4G2 C5G2 C6G2 64(4)
C3G2 C4G2 O4G2 C1G1 157(5)
C5G2 C4G2 O4G2 C1G1 -43(6)
C4G2 C5G2 O5G2 C1G2 50(2)
C6G2 C5G2 O5G2 C1G2 -178(2)
C4G2 C5G2 C6G2 O6G2 -132(3)
O5G2 C5G2 C6G2 O6G2 103(4)
O5G3 C1G3 C2G3 C3G3 61.7(19)
O5G3 C1G3 C2G3 O2G3 -172.5(16)
O4G4 C1G3 C2G3 C3G3 -138(2)
O4G4 C1G3 C2G3 O2G3 -12(3)
C2G3 C1G3 O5G3 C5G3 -64(2)
O4G4 C1G3 O5G3 C5G3 130(2)
C2G3 C1G3 O4G4 C4G4 -145(3)
O5G3 C1G3 O4G4 C4G4 15(4)
C1G3 C2G3 C3G3 C4G3 -49.2(17)
C1G3 C2G3 C3G3 O3G3 179.5(16)
O2G3 C2G3 C3G3 C4G3 -174.0(12)
O2G3 C2G3 C3G3 O3G3 54.7(19)
C2G3 C3G3 C4G3 C5G3 38.8(19)
C2G3 C3G3 C4G3 O4G3 154.8(16)
O3G3 C3G3 C4G3 C5G3 170.5(16)
O3G3 C3G3 C4G3 O4G3 -74(2)
C3G3 C4G3 C5G3 O5G3 -40(2)
C3G3 C4G3 C5G3 C6G3 -122.5(19)
O4G3 C4G3 C5G3 O5G3 -158(2)
O4G3 C4G3 C5G3 C6G3 119(2)
C3G3 C4G3 O4G3 C1G2 149.2(17)
C5G3 C4G3 O4G3 C1G2 -89(2)
C4G3 C5G3 O5G3 C1G3 53(2)
C6G3 C5G3 O5G3 C1G3 143(2)
C4G3 C5G3 C6G3 O6G3 -73(3)
O5G3 C5G3 C6G3 O6G3 172(3)
O5G4 C1G4 C2G4 C3G4 57(2)
O5G4 C1G4 C2G4 O2G4 -173.6(18)
O4G5 C1G4 C2G4 C3G4 -110(2)
O4G5 C1G4 C2G4 O2G4 19(3)
C2G4 C1G4 O5G4 C5G4 -64(2)
O4G5 C1G4 O5G4 C5G4 98(3)
C2G4 C1G4 O4G5 C4G5 -163(5)
O5G4 C1G4 O4G5 C4G5 34(7)
C1G4 C2G4 C3G4 C4G4 -44(2)
C1G4 C2G4 C3G4 O3G4 -172.2(15)
O2G4 C2G4 C3G4 C4G4 -172.4(17)
O2G4 C2G4 C3G4 O3G4 60(2)
C2G4 C3G4 C4G4 C5G4 37(2)
C2G4 C3G4 C4G4 O4G4 160.4(19)
O3G4 C3G4 C4G4 C5G4 165.8(15)
O3G4 C3G4 C4G4 O4G4 -71.0(18)
C3G4 C4G4 C5G4 O5G4 -43(2)
C3G4 C4G4 C5G4 C6G4 -142(2)
O4G4 C4G4 C5G4 O5G4 -139(2)
O4G4 C4G4 C5G4 C6G4 122(3)
C3G4 C4G4 O4G4 C1G3 172(3)
C5G4 C4G4 O4G4 C1G3 -74(4)
C4G4 C5G4 O5G4 C1G4 57(2)
C6G4 C5G4 O5G4 C1G4 164(2)
C4G4 C5G4 C6G4 O6G4 -110(3)
O5G4 C5G4 C6G4 O6G4 135(3)
O5G5 C1G5 C2G5 C3G5 53.4(17)
O5G5 C1G5 C2G5 O2G5 -173.8(14)
O4G6 C1G5 C2G5 C3G5 -95(2)
O4G6 C1G5 C2G5 O2G5 38(2)
C2G5 C1G5 O5G5 C5G5 -61.8(18)
O4G6 C1G5 O5G5 C5G5 87(2)
C2G5 C1G5 O4G6 C4G6 167(7)
O5G5 C1G5 O4G6 C4G6 22(9)
C1G5 C2G5 C3G5 C4G5 -43.3(18)
C1G5 C2G5 C3G5 O3G5 -169.6(13)
O2G5 C2G5 C3G5 C4G5 -175.0(16)
O2G5 C2G5 C3G5 O3G5 59(2)
C2G5 C3G5 C4G5 C5G5 41.5(18)
C2G5 C3G5 C4G5 O4G5 179.9(18)
O3G5 C3G5 C4G5 C5G5 167.3(14)
O3G5 C3G5 C4G5 O4G5 -54(2)
C3G5 C4G5 C5G5 O5G5 -51(2)
C3G5 C4G5 C5G5 C6G5 166(3)
O4G5 C4G5 C5G5 O5G5 174(2)
O4G5 C4G5 C5G5 C6G5 31(4)
C3G5 C4G5 O4G5 C1G4 162(5)
C5G5 C4G5 O4G5 C1G4 -62(6)
C4G5 C5G5 O5G5 C1G5 61(2)
C6G5 C5G5 O5G5 C1G5 -149(3)
C4G5 C5G5 C6G5 O6G5 -169(4)
O5G5 C5G5 C6G5 O6G5 47(6)
O5G6 C1G6 C2G6 C3G6 56.7(15)
O5G6 C1G6 C2G6 O2G6 -174.5(16)
O4G7 C1G6 C2G6 C3G6 -76(2)
O4G7 C1G6 C2G6 O2G6 53(2)
C2G6 C1G6 O5G6 C5G6 -62(2)
O4G7 C1G6 O5G6 C5G6 61(2)
C2G6 C1G6 O4G7 C4G7 -117(2)
O5G6 C1G6 O4G7 C4G7 118(2)
C1G6 C2G6 C3G6 C4G6 -44.5(15)
C1G6 C2G6 C3G6 O3G6 -166.4(12)
O2G6 C2G6 C3G6 C4G6 -172.5(15)
O2G6 C2G6 C3G6 O3G6 65.6(17)
C2G6 C3G6 C4G6 C5G6 37.2(19)
C2G6 C3G6 C4G6 O4G6 -148(2)
O3G6 C3G6 C4G6 C5G6 162.4(14)
O3G6 C3G6 C4G6 O4G6 -23(3)
C3G6 C4G6 C5G6 O5G6 -42(2)
C3G6 C4G6 C5G6 C6G6 -169(2)
O4G6 C4G6 C5G6 O5G6 142(2)
O4G6 C4G6 C5G6 C6G6 15(3)
C3G6 C4G6 O4G6 C1G5 -156(6)
C5G6 C4G6 O4G6 C1G5 19(8)
C4G6 C5G6 O5G6 C1G6 55(2)
C6G6 C5G6 O5G6 C1G6 -173(2)
C4G6 C5G6 C6G6 O6G6 34(4)
O5G6 C5G6 C6G6 O6G6 -96(3)
O4G1 C1G7 C2G7 C3G7 -54(2)
O4G1 C1G7 C2G7 O2G7 74(2)
O5G7 C1G7 C2G7 C3G7 56.7(17)
O5G7 C1G7 C2G7 O2G7 -175.4(14)
O4G1 C1G7 O5G7 C5G7 31(3)
C2G7 C1G7 O5G7 C5G7 -69(2)
C1G7 C2G7 C3G7 C4G7 -32(2)
C1G7 C2G7 C3G7 O3G7 -165.0(15)
O2G7 C2G7 C3G7 C4G7 -159.8(18)
O2G7 C2G7 C3G7 O3G7 67(2)
C2G7 C3G7 C4G7 C5G7 19(2)
C2G7 C3G7 C4G7 O4G7 116.6(19)
O3G7 C3G7 C4G7 C5G7 152.6(15)
O3G7 C3G7 C4G7 O4G7 -109(2)
C3G7 C4G7 C5G7 O5G7 -29(2)
C3G7 C4G7 C5G7 C6G7 126(2)
O4G7 C4G7 C5G7 O5G7 -151(2)
O4G7 C4G7 C5G7 C6G7 4(2)
C3G7 C4G7 O4G7 C1G6 118(2)
C5G7 C4G7 O4G7 C1G6 -126(2)
C4G7 C5G7 O5G7 C1G7 55(3)
C6G7 C5G7 O5G7 C1G7 -97(3)
C4G7 C5G7 C6G7 O6G7 105(3)
O5G7 C5G7 C6G7 O6G7 -102(3)
H33 O2 C10 O1 -88(5)
H33 O2 C10 C9 99(3)
C11 N3 C4 C5 -48(8)
C11 N3 C4 C9 134(6)
H19 N3 C4 C5 123(4)
H19 N3 C4 C9 -56(5)
C4 N3 C11 C12 -57(7)
C4 N3 C11 C16 116(6)
H19 N3 C11 C12 133(3)
H19 N3 C11 C16 -54(5)
N3 C4 C5 C6 160(4)
N3 C4 C5 H29 6(6)
C9 C4 C5 C6 -21(5)
C9 C4 C5 H29 -175(3)
N3 C4 C9 C8 -169(3)
N3 C4 C9 C10 2(6)
C5 C4 C9 C8 12(5)
C5 C4 C9 C10 -176(3)
C4 C5 C6 C7 16(6)
C4 C5 C6 H30 -173(4)
H29 C5 C6 C7 170(3)
H29 C5 C6 H30 -19(7)
C5 C6 C7 C8 0(4)
C5 C6 C7 H31 163(4)
H30 C6 C7 C8 -174(3)
H30 C6 C7 H31 -11(6)
C6 C7 C8 C9 -5(5)
C6 C7 C8 H32 -165(3)
H31 C7 C8 C9 -172(3)
H31 C7 C8 H32 29(5)
C7 C8 C9 C4 -2(5)
C7 C8 C9 C10 -173(3)
H32 C8 C9 C4 160(3)
H32 C8 C9 C10 -11(4)
C4 C9 C10 O1 15(6)
C4 C9 C10 O2 -172(3)
C8 C9 C10 O1 -173(4)
C8 C9 C10 O2 0(4)
N3 C11 C12 C13 176(3)
N3 C11 C12 H20 -6(4)
C16 C11 C12 C13 2(4)
C16 C11 C12 H20 179(3)
N3 C11 C16 C15 -179(3)
N3 C11 C16 C17 11(5)
C12 C11 C16 C15 -7(4)
C12 C11 C16 C17 -177(3)
C11 C12 C13 C14 4(4)
C11 C12 C13 H21 170(3)
H20 C12 C13 C14 -173(3)
H20 C12 C13 H21 -7(5)
C12 C13 C14 C15 -6(5)
C12 C13 C14 H22 -176(3)
H21 C13 C14 C15 -172(3)
H21 C13 C14 H22 18(5)
C13 C14 C15 C16 2(5)
C13 C14 C15 C18 -173(3)
H22 C14 C15 C16 171(3)
H22 C14 C15 C18 -4(4)
C14 C15 C16 C11 5(4)
C14 C15 C16 C17 176(2)
C18 C15 C16 C11 179(2)
C18 C15 C16 C17 -10(4)
C14 C15 C18 H23 -131(2)
C14 C15 C18 H24 116(3)
C14 C15 C18 H25 -4(3)
C16 C15 C18 H23 56(3)
C16 C15 C18 H24 -58(3)
C16 C15 C18 H25 -178(2)
C11 C16 C17 H26 128(3)
C11 C16 C17 H27 15(3)
C11 C16 C17 H28 -92(3)
C15 C16 C17 H26 -43(3)
C15 C16 C17 H27 -156(2)
C15 C16 C17 H28 97(3)
